data_7229455
loop_
_publ_author_name
'Zhang, Qing-Bao'
'Ban, Yong-Liang'
'Yuan, Pan-Feng'
'Peng, Shoujiao'
'Fang, Jianguo'
'Wu, Li-Zhu'
'Liu, Qiang'

_publ_section_title
;
 Visible-Light-Mediated Aerobic Selenation of (Hetero)Arenes with
 Diselenides
;
_journal_name_full 'Green Chem.'
_journal_paper_doi 10.1039/C7GC02803B
_journal_year 2017
_chemical_formula_moiety 'C16 H13 N O3 Se'
_chemical_formula_sum 'C16 H13 N O3 Se'
_chemical_formula_weight 346.23
_space_group_crystal_system orthorhombic
_space_group_IT_number 61
_space_group_name_Hall '-P 2ac 2ab'
_space_group_name_H-M_alt 'P b c a'
_symmetry_space_group_name_Hall '-P 2ac 2ab'
_symmetry_space_group_name_H-M 'P b c a'
_atom_sites_solution_hydrogens geom
_atom_sites_solution_primary direct
_audit_block_doi 10.5517/ccdc.csd.cc1pvh12
_audit_creation_date 2016-11-21
_audit_creation_method
;
Olex2 1.2
(compiled 2016.11.07 svn.r3352 for OlexSys, GUI svn.r5261)
;
_audit_update_record
;
2017-09-14 deposited with the CCDC.
2017-10-31 downloaded from the CCDC.
;
_cell_angle_alpha 90
_cell_angle_beta 90
_cell_angle_gamma 90
_cell_formula_units_Z 8
_cell_length_a 11.2923(5)
_cell_length_b 11.1395(5)
_cell_length_c 22.6048(7)
_cell_measurement_reflns_used 1506
_cell_measurement_temperature 292.87(10)
_cell_measurement_theta_max 26.1310
_cell_measurement_theta_min 3.6130
_cell_volume 2843.5(2)
_computing_cell_refinement
;
CrysAlisPro, Agilent Technologies,
Version 1.171.36.28 (release 01-02-2013 CrysAlis171 .NET)
(compiled Feb  1 2013,16:14:44)
;
_computing_data_collection
;
CrysAlisPro, Agilent Technologies,
Version 1.171.36.28 (release 01-02-2013 CrysAlis171 .NET)
(compiled Feb  1 2013,16:14:44)
;
_computing_data_reduction
;
CrysAlisPro, Agilent Technologies,
Version 1.171.36.28 (release 01-02-2013 CrysAlis171 .NET)
(compiled Feb  1 2013,16:14:44)
;
_computing_molecular_graphics 'Olex2 (Dolomanov et al., 2009)'
_computing_publication_material 'Olex2 (Dolomanov et al., 2009)'
_computing_structure_refinement 'ShelXL (Sheldrick, 2015)'
_computing_structure_solution 'ShelXS (Sheldrick, 2008)'
_diffrn_ambient_temperature 292.87(10)
_diffrn_detector_area_resol_mean 16.0733
_diffrn_measured_fraction_theta_full 0.998
_diffrn_measured_fraction_theta_max 0.999
_diffrn_measurement_details
;
#__ type_ start__ end____ width___ exp.time_
  1 omega   23.00   79.00   1.0000    6.0000
omega____ theta____ kappa____ phi______ frames
    -       22.7867   77.0000  -30.0000 56

#__ type_ start__ end____ width___ exp.time_
  2 omega    7.00   95.00   1.0000    6.0000
omega____ theta____ kappa____ phi______ frames
    -       22.7867   77.0000 -150.0000 88

#__ type_ start__ end____ width___ exp.time_
  3 omega   30.00   58.00   1.0000    6.0000
omega____ theta____ kappa____ phi______ frames
    -       22.7867   77.0000  120.0000 28
;
_diffrn_measurement_device_type 'SuperNova, Dual, Cu at zero, Eos'
_diffrn_measurement_method '\w scans'
_diffrn_orient_matrix_UB_11 -0.0228091000
_diffrn_orient_matrix_UB_12 -0.0238416000
_diffrn_orient_matrix_UB_13 -0.0267902000
_diffrn_orient_matrix_UB_21 -0.0231142000
_diffrn_orient_matrix_UB_22 0.0572697000
_diffrn_orient_matrix_UB_23 -0.0074516000
_diffrn_orient_matrix_UB_31 0.0538183000
_diffrn_orient_matrix_UB_32 0.0144652000
_diffrn_orient_matrix_UB_33 -0.0144916000
_diffrn_radiation_monochromator mirror
_diffrn_radiation_type MoK\a
_diffrn_radiation_wavelength 0.71073
_diffrn_reflns_av_R_equivalents 0.0489
_diffrn_reflns_av_unetI/netI 0.0603
_diffrn_reflns_Laue_measured_fraction_full 0.998
_diffrn_reflns_Laue_measured_fraction_max 0.999
_diffrn_reflns_limit_h_max 6
_diffrn_reflns_limit_h_min -13
_diffrn_reflns_limit_k_max 12
_diffrn_reflns_limit_k_min -13
_diffrn_reflns_limit_l_max 27
_diffrn_reflns_limit_l_min -26
_diffrn_reflns_number 7581
_diffrn_reflns_point_group_measured_fraction_full 0.998
_diffrn_reflns_point_group_measured_fraction_max 0.999
_diffrn_reflns_theta_full 25.500
_diffrn_reflns_theta_max 26.018
_diffrn_reflns_theta_min 3.605
_diffrn_source 'SuperNova (Mo) X-ray Source'
_exptl_absorpt_coefficient_mu 2.650
_exptl_absorpt_correction_T_max 1.00000
_exptl_absorpt_correction_T_min 0.42210
_exptl_absorpt_correction_type multi-scan
_exptl_absorpt_process_details
;
CrysAlisPro, Agilent Technologies,
Version 1.171.36.28 (release 01-02-2013 CrysAlis171 .NET)
(compiled Feb  1 2013,16:14:44)
Empirical absorption correction using spherical harmonics,
 implemented in SCALE3 ABSPACK scaling algorithm.
;
_exptl_crystal_colour 'clear light colourless'
_exptl_crystal_colour_lustre clear
_exptl_crystal_colour_modifier light
_exptl_crystal_colour_primary colourless
_exptl_crystal_density_diffrn 1.618
_exptl_crystal_description needle
_exptl_crystal_F_000 1392
_exptl_crystal_size_max 0.21
_exptl_crystal_size_mid 0.07
_exptl_crystal_size_min 0.05
_refine_diff_density_max 0.472
_refine_diff_density_min -0.363
_refine_diff_density_rms 0.075
_refine_ls_extinction_method none
_refine_ls_goodness_of_fit_ref 1.019
_refine_ls_hydrogen_treatment constr
_refine_ls_matrix_type full
_refine_ls_number_parameters 191
_refine_ls_number_reflns 2791
_refine_ls_number_restraints 0
_refine_ls_restrained_S_all 1.019
_refine_ls_R_factor_all 0.0705
_refine_ls_R_factor_gt 0.0396
_refine_ls_shift/su_max 0.001
_refine_ls_shift/su_mean 0.000
_refine_ls_structure_factor_coef Fsqd
_refine_ls_weighting_details 'w=1/[\s^2^(Fo^2^)+(0.0252P)^2^] where P=(Fo^2^+2Fc^2^)/3'
_refine_ls_weighting_scheme calc
_refine_ls_wR_factor_gt 0.0726
_refine_ls_wR_factor_ref 0.0851
_reflns_Friedel_coverage 0.000
_reflns_number_gt 1890
_reflns_number_total 2791
_reflns_threshold_expression 'I > 2\s(I)'
_cod_data_source_file c7gc02803b2.cif
_cod_data_source_block zhangqb_1114
_cod_database_code 7229455
_shelx_space_group_comment
;
The symmetry employed for this shelxl refinement is uniquely defined
by the following loop, which should always be used as a source of
symmetry information in preference to the above space-group names.
They are only intended as comments.
;
_reflns_odcompleteness_completeness 99.55
_reflns_odcompleteness_iscentric 1
_reflns_odcompleteness_theta 26.32
_olex2_refinement_description
;
1. Fixed Uiso
 At 1.2 times of:
  All C(H) groups, All C(H,H) groups, All N(H) groups
 At 1.5 times of:
  All C(H,H,H) groups
2.a Secondary CH2 refined with riding coordinates:
 C16(H16A,H16B)
2.b Aromatic/amide H refined with riding coordinates:
 N1(H1), C1(H1A), C5(H5), C6(H6), C8(H8), C11(H11), C12(H12), C15(H15)
2.c Idealised Me refined as rotating group:
 C9(H9A,H9B,H9C)
;
_shelx_shelxl_version_number 2014/7
_olex2_date_sample_data_collection 2016-11-15
_olex2_submission_special_instructions 'No special instructions were received'

loop_
_space_group_symop_operation_xyz
'x, y, z'
'-x+1/2, -y, z+1/2'
'x+1/2, -y+1/2, -z'
'-x, y+1/2, -z+1/2'
'-x, -y, -z'
'x-1/2, y, -z-1/2'
'-x-1/2, y-1/2, z'
'x, -y-1/2, z-1/2'

loop_
_atom_site_label
_atom_site_type_symbol
_atom_site_fract_x
_atom_site_fract_y
_atom_site_fract_z
_atom_site_U_iso_or_equiv
_atom_site_adp_type
_atom_site_occupancy
_atom_site_site_symmetry_order
_atom_site_calc_flag
_atom_site_refinement_flags_posn
Se1 Se 0.81194(3) 0.12566(3) 0.52923(2) 0.04265(15) Uani 1 1 d .
O1 O 0.8043(2) -0.0807(2) 0.77134(10) 0.0430(6) Uani 1 1 d .
O2 O 0.3638(2) 0.0255(2) 0.58095(11) 0.0491(7) Uani 1 1 d .
O3 O 0.3150(2) 0.2159(2) 0.61398(11) 0.0506(7) Uani 1 1 d .
N1 N 1.0487(2) 0.2621(2) 0.64636(12) 0.0408(7) Uani 1 1 d .
H1 H 1.1065 0.3091 0.6552 0.049 Uiso 1 1 calc R
C1 C 0.9938(3) 0.2567(3) 0.59319(15) 0.0398(9) Uani 1 1 d .
H1A H 1.0135 0.3031 0.5605 0.048 Uiso 1 1 calc R
C2 C 0.9052(3) 0.1733(3) 0.59450(14) 0.0326(8) Uani 1 1 d .
C3 C 0.9059(3) 0.1221(3) 0.65294(13) 0.0283(7) Uani 1 1 d .
C4 C 0.9970(3) 0.1799(3) 0.68419(15) 0.0333(8) Uani 1 1 d .
C5 C 1.0230(3) 0.1501(3) 0.74213(15) 0.0393(9) Uani 1 1 d .
H5 H 1.0838 0.1881 0.7626 0.047 Uiso 1 1 calc R
C6 C 0.9556(3) 0.0621(3) 0.76841(14) 0.0390(9) Uani 1 1 d .
H6 H 0.9721 0.0399 0.8072 0.047 Uiso 1 1 calc R
C7 C 0.8631(3) 0.0052(3) 0.73840(14) 0.0328(8) Uani 1 1 d .
C8 C 0.8362(3) 0.0346(3) 0.68045(13) 0.0301(8) Uani 1 1 d .
H8 H 0.7741 -0.0025 0.6605 0.036 Uiso 1 1 calc R
C9 C 0.7109(3) -0.1450(3) 0.74316(18) 0.0518(11) Uani 1 1 d .
H9A H 0.7400 -0.1812 0.7075 0.078 Uiso 1 1 calc GR
H9B H 0.6477 -0.0906 0.7337 0.078 Uiso 1 1 calc GR
H9C H 0.6821 -0.2063 0.7693 0.078 Uiso 1 1 calc GR
C10 C 0.6567(3) 0.1618(3) 0.55936(13) 0.0343(8) Uani 1 1 d .
C11 C 0.6274(3) 0.2757(3) 0.57866(15) 0.0469(10) Uani 1 1 d .
H11 H 0.6849 0.3355 0.5786 0.056 Uiso 1 1 calc R
C12 C 0.5131(4) 0.3028(3) 0.59820(16) 0.0509(10) Uani 1 1 d .
H12 H 0.4933 0.3790 0.6118 0.061 Uiso 1 1 calc R
C13 C 0.4322(3) 0.2125(3) 0.59642(14) 0.0378(8) Uani 1 1 d .
C14 C 0.4607(3) 0.0996(3) 0.57654(14) 0.0347(8) Uani 1 1 d .
C15 C 0.5725(3) 0.0711(3) 0.55858(13) 0.0350(8) Uani 1 1 d .
H15 H 0.5915 -0.0062 0.5463 0.042 Uiso 1 1 calc R
C16 C 0.2674(3) 0.1023(3) 0.59722(19) 0.0555(11) Uani 1 1 d .
H16A H 0.2136 0.1118 0.5641 0.067 Uiso 1 1 calc R
H16B H 0.2238 0.0674 0.6300 0.067 Uiso 1 1 calc R

loop_
_atom_site_aniso_label
_atom_site_aniso_U_11
_atom_site_aniso_U_22
_atom_site_aniso_U_33
_atom_site_aniso_U_23
_atom_site_aniso_U_13
_atom_site_aniso_U_12
Se1 0.0357(2) 0.0610(3) 0.0313(2) 0.00135(18) 0.00188(17) -0.00373(19)
O1 0.0432(16) 0.0477(14) 0.0383(13) 0.0105(12) -0.0046(12) -0.0074(12)
O2 0.0331(15) 0.0494(16) 0.0646(16) -0.0138(13) 0.0071(14) -0.0051(13)
O3 0.0349(15) 0.0594(17) 0.0575(15) -0.0177(14) -0.0007(13) 0.0068(13)
N1 0.0251(16) 0.0360(17) 0.0614(18) -0.0014(16) 0.0009(15) -0.0074(13)
C1 0.031(2) 0.039(2) 0.049(2) 0.0072(18) 0.0032(18) 0.0012(17)
C2 0.0251(18) 0.0359(19) 0.0369(18) 0.0020(16) 0.0007(16) -0.0008(16)
C3 0.0214(17) 0.0288(18) 0.0346(17) -0.0013(16) -0.0002(15) 0.0036(14)
C4 0.0237(18) 0.0314(19) 0.045(2) -0.0040(17) -0.0039(17) 0.0048(16)
C5 0.0238(19) 0.047(2) 0.047(2) -0.0122(18) -0.0095(17) -0.0026(17)
C6 0.036(2) 0.046(2) 0.0340(18) -0.0027(17) -0.0087(17) 0.0007(18)
C7 0.029(2) 0.0309(19) 0.0386(19) -0.0029(16) -0.0045(17) 0.0041(16)
C8 0.0241(19) 0.0317(19) 0.0345(18) -0.0041(16) -0.0022(15) 0.0009(15)
C9 0.043(2) 0.051(2) 0.061(2) 0.018(2) -0.009(2) -0.009(2)
C10 0.032(2) 0.044(2) 0.0276(17) 0.0054(17) -0.0064(16) -0.0029(17)
C11 0.043(2) 0.042(2) 0.056(2) -0.0028(19) -0.008(2) -0.0085(19)
C12 0.050(3) 0.038(2) 0.064(3) -0.013(2) -0.009(2) 0.008(2)
C13 0.035(2) 0.046(2) 0.0320(18) -0.0055(17) -0.0068(17) 0.0019(19)
C14 0.035(2) 0.039(2) 0.0307(17) -0.0034(16) -0.0057(16) -0.0050(17)
C15 0.036(2) 0.0345(19) 0.0346(18) -0.0048(16) 0.0009(17) -0.0015(17)
C16 0.028(2) 0.070(3) 0.069(3) -0.012(2) 0.006(2) 0.004(2)

loop_
_atom_type_symbol
_atom_type_description
_atom_type_scat_dispersion_real
_atom_type_scat_dispersion_imag
_atom_type_scat_source
C C 0.0033 0.0016 'International Tables Vol C Tables 4.2.6.8 and 6.1.1.4'
H H 0.0000 0.0000 'International Tables Vol C Tables 4.2.6.8 and 6.1.1.4'
N N 0.0061 0.0033 'International Tables Vol C Tables 4.2.6.8 and 6.1.1.4'
O O 0.0106 0.0060 'International Tables Vol C Tables 4.2.6.8 and 6.1.1.4'
Se Se -0.0929 2.2259 'International Tables Vol C Tables 4.2.6.8 and 6.1.1.4'

loop_
_geom_angle_atom_site_label_1
_geom_angle_atom_site_label_2
_geom_angle_atom_site_label_3
_geom_angle
C2 Se1 C10 99.95(13)
C7 O1 C9 117.5(2)
C14 O2 C16 105.4(3)
C13 O3 C16 105.0(3)
C1 N1 H1 125.5
C1 N1 C4 109.0(3)
C4 N1 H1 125.5
N1 C1 H1A 124.9
N1 C1 C2 110.3(3)
C2 C1 H1A 124.9
C1 C2 Se1 125.6(3)
C1 C2 C3 106.6(3)
C3 C2 Se1 127.5(2)
C4 C3 C2 106.5(3)
C8 C3 C2 132.9(3)
C8 C3 C4 120.5(3)
N1 C4 C3 107.6(3)
N1 C4 C5 131.0(3)
C5 C4 C3 121.5(3)
C4 C5 H5 121.2
C6 C5 C4 117.6(3)
C6 C5 H5 121.2
C5 C6 H6 119.1
C5 C6 C7 121.8(3)
C7 C6 H6 119.1
O1 C7 C6 114.3(3)
O1 C7 C8 124.7(3)
C8 C7 C6 121.0(3)
C3 C8 H8 121.2
C7 C8 C3 117.5(3)
C7 C8 H8 121.2
O1 C9 H9A 109.5
O1 C9 H9B 109.5
O1 C9 H9C 109.5
H9A C9 H9B 109.5
H9A C9 H9C 109.5
H9B C9 H9C 109.5
C11 C10 Se1 121.5(3)
C11 C10 C15 120.5(3)
C15 C10 Se1 117.9(3)
C10 C11 H11 119.4
C10 C11 C12 121.3(4)
C12 C11 H11 119.4
C11 C12 H12 121.6
C13 C12 C11 116.9(4)
C13 C12 H12 121.6
C12 C13 O3 127.9(3)
C12 C13 C14 122.0(4)
C14 C13 O3 110.1(3)
C13 C14 O2 109.9(3)
C15 C14 O2 128.2(3)
C15 C14 C13 121.8(3)
C10 C15 H15 121.3
C14 C15 C10 117.5(3)
C14 C15 H15 121.3
O2 C16 H16A 110.1
O2 C16 H16B 110.1
O3 C16 O2 108.2(3)
O3 C16 H16A 110.1
O3 C16 H16B 110.1
H16A C16 H16B 108.4

loop_
_geom_bond_atom_site_label_1
_geom_bond_atom_site_label_2
_geom_bond_distance
Se1 C2 1.888(3)
Se1 C10 1.923(3)
O1 C7 1.382(4)
O1 C9 1.425(4)
O2 C14 1.374(4)
O2 C16 1.433(4)
O3 C13 1.383(4)
O3 C16 1.427(4)
N1 H1 0.8600
N1 C1 1.354(4)
N1 C4 1.382(4)
C1 H1A 0.9300
C1 C2 1.366(4)
C2 C3 1.439(4)
C3 C4 1.404(4)
C3 C8 1.399(4)
C4 C5 1.382(4)
C5 H5 0.9300
C5 C6 1.375(4)
C6 H6 0.9300
C6 C7 1.399(4)
C7 C8 1.384(4)
C8 H8 0.9300
C9 H9A 0.9600
C9 H9B 0.9600
C9 H9C 0.9600
C10 C11 1.382(5)
C10 C15 1.387(4)
C11 H11 0.9300
C11 C12 1.397(5)
C12 H12 0.9300
C12 C13 1.359(5)
C13 C14 1.373(4)
C14 C15 1.364(5)
C15 H15 0.9300
C16 H16A 0.9700
C16 H16B 0.9700

loop_
_geom_torsion_atom_site_label_1
_geom_torsion_atom_site_label_2
_geom_torsion_atom_site_label_3
_geom_torsion_atom_site_label_4
_geom_torsion
Se1 C2 C3 C4 174.6(2)
Se1 C2 C3 C8 -6.4(5)
Se1 C10 C11 C12 177.3(3)
Se1 C10 C15 C14 -176.0(2)
O1 C7 C8 C3 -178.7(3)
O2 C14 C15 C10 -178.4(3)
O3 C13 C14 O2 -0.6(4)
O3 C13 C14 C15 -177.6(3)
N1 C1 C2 Se1 -175.0(2)
N1 C1 C2 C3 -0.6(4)
N1 C4 C5 C6 -179.2(3)
C1 N1 C4 C3 -0.4(4)
C1 N1 C4 C5 178.5(3)
C1 C2 C3 C4 0.3(4)
C1 C2 C3 C8 179.3(3)
C2 C3 C4 N1 0.0(3)
C2 C3 C4 C5 -179.0(3)
C2 C3 C8 C7 179.2(3)
C3 C4 C5 C6 -0.5(5)
C4 N1 C1 C2 0.6(4)
C4 C3 C8 C7 -2.0(5)
C4 C5 C6 C7 -0.7(5)
C5 C6 C7 O1 -179.8(3)
C5 C6 C7 C8 0.6(5)
C6 C7 C8 C3 0.8(5)
C8 C3 C4 N1 -179.1(3)
C8 C3 C4 C5 1.9(5)
C9 O1 C7 C6 -178.3(3)
C9 O1 C7 C8 1.2(5)
C10 Se1 C2 C1 -122.7(3)
C10 Se1 C2 C3 64.0(3)
C10 C11 C12 C13 -1.0(5)
C11 C10 C15 C14 1.0(5)
C11 C12 C13 O3 178.9(3)
C11 C12 C13 C14 0.1(5)
C12 C13 C14 O2 178.4(3)
C12 C13 C14 C15 1.4(5)
C13 O3 C16 O2 11.5(4)
C13 C14 C15 C10 -1.9(5)
C14 O2 C16 O3 -11.9(4)
C15 C10 C11 C12 0.4(5)
C16 O2 C14 C13 7.7(4)
C16 O2 C14 C15 -175.5(3)
C16 O3 C13 C12 174.2(4)
C16 O3 C13 C14 -6.8(4)
